data_4106498
loop_
_publ_author_name
'Chien-Wei Hsu'
'Chao-Chen Lin'
'Min-Wen Chung'
'Yun Chi'
'Gene-Hsiang Lee'
'Pi-Tai Chou'
'Chih-Hao Chang'
'Pin-Yang Chen'

_publ_section_title
;
 Systematic Investigation of the Metal-Structure-Photophysics Relationship
 of Emissive d10-Complexes of Group 11 Elements: The Prospect of
 Application in Organic Light Emitting Devices
;
_journal_name_full 'Journal of the American Chemical Society'
_journal_page_first 12085
_journal_page_last 12099
_journal_paper_doi 10.1021/ja2026568
_journal_volume 133
_journal_year 2011
_chemical_formula_sum 'C33 H22 Au F6 N2 P'
_chemical_formula_weight 788.46
_chemical_name_systematic
; 
 ? 
;
_space_group_IT_number 15
_symmetry_cell_setting monoclinic
_symmetry_space_group_name_Hall '-C 2yc'
_symmetry_space_group_name_H-M 'C 1 2/c 1'
_atom_sites_solution_hydrogens geom
_atom_sites_solution_primary direct
_atom_sites_solution_secondary difmap
_audit_creation_method SHELXL-97
_cell_angle_alpha 90.00
_cell_angle_beta 97.0350(10)
_cell_angle_gamma 90.00
_cell_formula_units_Z 8
_cell_length_a 13.9852(4)
_cell_length_b 10.6777(4)
_cell_length_c 38.8186(14)
_cell_measurement_reflns_used 8649
_cell_measurement_temperature 150(2)
_cell_measurement_theta_max 27.45
_cell_measurement_theta_min 2.41
_cell_volume 5753.1(3)
_computing_cell_refinement 'Bruker SAINT'
_computing_data_collection 'Bruker SMART'
_computing_data_reduction 'Bruker SAINT'
_computing_molecular_graphics 'Bruker SHELXTL'
_computing_publication_material 'Bruker SHELXTL'
_computing_structure_refinement 'SHELXL-97 (Sheldrick, 1997)'
_computing_structure_solution 'SHELXS-97 (Sheldrick, 1990)'
_diffrn_ambient_temperature 150(2)
_diffrn_measured_fraction_theta_full 0.993
_diffrn_measured_fraction_theta_max 0.993
_diffrn_measurement_device_type 'BRUKER SMART APEXCCD area detector'
_diffrn_measurement_method 'omega scans'
_diffrn_radiation_monochromator graphite
_diffrn_radiation_source 'fine-focus sealed tube'
_diffrn_radiation_type MoK\a
_diffrn_radiation_wavelength 0.71073
_diffrn_reflns_av_R_equivalents 0.0284
_diffrn_reflns_av_sigmaI/netI 0.0271
_diffrn_reflns_limit_h_max 17
_diffrn_reflns_limit_h_min -18
_diffrn_reflns_limit_k_max 13
_diffrn_reflns_limit_k_min -13
_diffrn_reflns_limit_l_max 50
_diffrn_reflns_limit_l_min -49
_diffrn_reflns_number 20844
_diffrn_reflns_theta_full 27.50
_diffrn_reflns_theta_max 27.50
_diffrn_reflns_theta_min 1.06
_exptl_absorpt_coefficient_mu 5.236
_exptl_absorpt_correction_T_max 0.3921
_exptl_absorpt_correction_T_min 0.2285
_exptl_absorpt_correction_type multi-scan
_exptl_crystal_colour colorless
_exptl_crystal_density_diffrn 1.821
_exptl_crystal_density_meas ?
_exptl_crystal_description block
_exptl_crystal_F_000 3056
_exptl_crystal_size_max 0.40
_exptl_crystal_size_mid 0.36
_exptl_crystal_size_min 0.22
_refine_diff_density_max 0.999
_refine_diff_density_min -1.311
_refine_diff_density_rms 0.093
_refine_ls_extinction_method none
_refine_ls_goodness_of_fit_ref 1.120
_refine_ls_hydrogen_treatment constr
_refine_ls_matrix_type full
_refine_ls_number_parameters 388
_refine_ls_number_reflns 6565
_refine_ls_number_restraints 0
_refine_ls_restrained_S_all 1.120
_refine_ls_R_factor_all 0.0283
_refine_ls_R_factor_gt 0.0253
_refine_ls_shift/su_max 0.001
_refine_ls_shift/su_mean 0.000
_refine_ls_structure_factor_coef Fsqd
_refine_ls_weighting_details 'calc w=1/[\s^2^(Fo^2^)+(0.0163P)^2^+13.8571P] where P=(Fo^2^+2Fc^2^)/3'
_refine_ls_weighting_scheme calc
_refine_ls_wR_factor_gt 0.0507
_refine_ls_wR_factor_ref 0.0517
_reflns_number_gt 6141
_reflns_number_total 6565
_reflns_threshold_expression >2sigma(I)
_cod_data_source_file ja2026568_si_001_6.cif
_cod_data_source_block 8
_cod_depositor_comments
;
The following automatic conversions were performed:

'_exptl_crystal_density_meas' value 'not_measured' was changed to '?'
- the value is perceived as not measured.

Automatic conversion script
Id: cif_fix_values 3008 2015-01-20 13:52:24Z robertas 
;
_cod_database_code 4106498

loop_
_symmetry_equiv_pos_as_xyz
'x, y, z'
'-x, y, -z+1/2'
'x+1/2, y+1/2, z'
'-x+1/2, y+1/2, -z+1/2'
'-x, -y, -z'
'x, -y, z-1/2'
'-x+1/2, -y+1/2, -z'
'x+1/2, -y+1/2, z-1/2'

loop_
_atom_site_label
_atom_site_type_symbol
_atom_site_fract_x
_atom_site_fract_y
_atom_site_fract_z
_atom_site_U_iso_or_equiv
_atom_site_adp_type
_atom_site_occupancy
_atom_site_symmetry_multiplicity
_atom_site_calc_flag
_atom_site_refinement_flags
Au Au 0.050561(8) 0.564981(10) 0.630238(3) 0.02000(4) Uani 1 1 d .
P1 P 0.07673(5) 0.38309(7) 0.657504(19) 0.01823(15) Uani 1 1 d .
N1 N 0.05680(18) 0.6121(2) 0.56271(6) 0.0224(5) Uani 1 1 d .
N2 N 0.02077(17) 0.7531(2) 0.61907(6) 0.0193(5) Uani 1 1 d .
C1 C 0.0933(2) 0.5403(3) 0.53814(8) 0.0232(6) Uani 1 1 d .
C2 C 0.0904(2) 0.4093(3) 0.54104(9) 0.0283(7) Uani 1 1 d .
H2 H 0.0637 0.3717 0.5599 0.034 Uiso 1 1 calc R
C3 C 0.1262(2) 0.3357(3) 0.51673(9) 0.0331(8) Uani 1 1 d .
H3 H 0.1240 0.2472 0.5188 0.040 Uiso 1 1 calc R
C4 C 0.1660(3) 0.3892(4) 0.48886(9) 0.0381(8) Uani 1 1 d .
H4 H 0.1914 0.3367 0.4724 0.046 Uiso 1 1 calc R
C5 C 0.1687(2) 0.5159(4) 0.48510(9) 0.0347(8) Uani 1 1 d .
H5 H 0.1955 0.5513 0.4660 0.042 Uiso 1 1 calc R
C6 C 0.1317(2) 0.5954(3) 0.50960(8) 0.0264(7) Uani 1 1 d .
C7 C 0.1304(2) 0.7271(3) 0.50705(8) 0.0300(7) Uani 1 1 d .
H7 H 0.1558 0.7672 0.4883 0.036 Uiso 1 1 calc R
C8 C 0.0930(2) 0.7965(3) 0.53134(8) 0.0271(7) Uani 1 1 d .
H8 H 0.0916 0.8853 0.5297 0.033 Uiso 1 1 calc R
C9 C 0.0558(2) 0.7350(3) 0.55931(7) 0.0217(6) Uani 1 1 d .
C10 C 0.0167(2) 0.8064(3) 0.58714(7) 0.0216(6) Uani 1 1 d .
C11 C -0.0256(2) 0.9239(3) 0.58775(8) 0.0263(7) Uani 1 1 d .
C12 C -0.0471(2) 0.9441(3) 0.62165(8) 0.0272(7) Uani 1 1 d .
H12 H -0.0766 1.0159 0.6302 0.033 Uiso 1 1 calc R
C13 C -0.0167(2) 0.8385(3) 0.63989(8) 0.0232(6) Uani 1 1 d .
C14 C -0.0504(3) 1.0145(3) 0.55925(9) 0.0412(9) Uani 1 1 d .
C15 C -0.0200(3) 0.8140(3) 0.67698(8) 0.0310(7) Uani 1 1 d .
C16 C 0.1482(2) 0.2683(3) 0.63772(7) 0.0202(6) Uani 1 1 d .
C17 C 0.2146(2) 0.3088(3) 0.61631(8) 0.0260(7) Uani 1 1 d .
H17 H 0.2198 0.3954 0.6113 0.031 Uiso 1 1 calc R
C18 C 0.2733(2) 0.2227(3) 0.60234(8) 0.0315(7) Uani 1 1 d .
H18 H 0.3199 0.2504 0.5882 0.038 Uiso 1 1 calc R
C19 C 0.2641(3) 0.0967(3) 0.60906(9) 0.0351(8) Uani 1 1 d .
H19 H 0.3037 0.0377 0.5992 0.042 Uiso 1 1 calc R
C20 C 0.1980(3) 0.0562(3) 0.62991(10) 0.0382(8) Uani 1 1 d .
H20 H 0.1923 -0.0307 0.6345 0.046 Uiso 1 1 calc R
C21 C 0.1396(2) 0.1409(3) 0.64430(9) 0.0294(7) Uani 1 1 d .
H21 H 0.0937 0.1123 0.6587 0.035 Uiso 1 1 calc R
C22 C -0.0347(2) 0.3031(3) 0.66384(8) 0.0243(6) Uani 1 1 d .
C23 C -0.1072(2) 0.2971(3) 0.63595(10) 0.0344(8) Uani 1 1 d .
H23 H -0.0979 0.3349 0.6145 0.041 Uiso 1 1 calc R
C24 C -0.1932(3) 0.2359(3) 0.63948(12) 0.0446(10) Uani 1 1 d .
H24 H -0.2424 0.2315 0.6204 0.054 Uiso 1 1 calc R
C25 C -0.2070(3) 0.1819(3) 0.67056(13) 0.0487(11) Uani 1 1 d .
H25 H -0.2662 0.1410 0.6730 0.058 Uiso 1 1 calc R
C26 C -0.1356(3) 0.1868(3) 0.69820(12) 0.0481(10) Uani 1 1 d .
H26 H -0.1455 0.1489 0.7196 0.058 Uiso 1 1 calc R
C27 C -0.0486(3) 0.2472(3) 0.69501(10) 0.0356(8) Uani 1 1 d .
H27 H 0.0008 0.2500 0.7141 0.043 Uiso 1 1 calc R
C28 C 0.1402(2) 0.4067(3) 0.70062(7) 0.0205(6) Uani 1 1 d .
C29 C 0.2243(2) 0.3438(3) 0.71208(9) 0.0354(8) Uani 1 1 d .
H29 H 0.2490 0.2831 0.6976 0.042 Uiso 1 1 calc R
C30 C 0.2730(3) 0.3688(4) 0.74464(10) 0.0498(11) Uani 1 1 d .
H30 H 0.3310 0.3254 0.7523 0.060 Uiso 1 1 calc R
C31 C 0.2376(3) 0.4562(4) 0.76590(9) 0.0417(9) Uani 1 1 d .
H31 H 0.2711 0.4730 0.7882 0.050 Uiso 1 1 calc R
C32 C 0.1543(3) 0.5185(3) 0.75478(9) 0.0396(9) Uani 1 1 d .
H32 H 0.1295 0.5782 0.7695 0.048 Uiso 1 1 calc R
C33 C 0.1060(3) 0.4951(3) 0.72219(9) 0.0342(8) Uani 1 1 d .
H33 H 0.0488 0.5402 0.7145 0.041 Uiso 1 1 calc R
F1 F -0.08736(17) 0.9615(2) 0.52937(5) 0.0483(6) Uani 1 1 d .
F2 F 0.0249(2) 1.0827(2) 0.55128(6) 0.0634(7) Uani 1 1 d .
F3 F -0.1161(2) 1.0978(2) 0.56732(6) 0.0737(9) Uani 1 1 d .
F4 F -0.0512(2) 0.91436(19) 0.69290(6) 0.0562(7) Uani 1 1 d .
F5 F 0.06725(16) 0.7849(2) 0.69396(5) 0.0460(5) Uani 1 1 d .
F6 F -0.07753(15) 0.71885(18) 0.68359(5) 0.0392(5) Uani 1 1 d .

loop_
_atom_site_aniso_label
_atom_site_aniso_U_11
_atom_site_aniso_U_22
_atom_site_aniso_U_33
_atom_site_aniso_U_23
_atom_site_aniso_U_13
_atom_site_aniso_U_12
Au 0.01902(6) 0.01627(6) 0.02451(7) 0.00436(4) 0.00183(4) 0.00053(4)
P1 0.0179(4) 0.0155(3) 0.0216(4) 0.0013(3) 0.0036(3) 0.0008(3)
N1 0.0255(13) 0.0221(12) 0.0197(13) 0.0018(10) 0.0026(10) -0.0004(10)
N2 0.0221(13) 0.0158(12) 0.0197(12) 0.0029(9) 0.0016(10) 0.0000(9)
C1 0.0212(15) 0.0292(16) 0.0188(15) 0.0002(12) 0.0005(12) 0.0028(12)
C2 0.0301(17) 0.0265(16) 0.0280(17) -0.0012(13) 0.0030(13) 0.0029(13)
C3 0.0317(18) 0.0322(18) 0.0340(19) -0.0070(14) -0.0019(14) 0.0086(14)
C4 0.038(2) 0.046(2) 0.0305(19) -0.0119(16) 0.0027(15) 0.0126(17)
C5 0.0308(18) 0.051(2) 0.0231(17) 0.0019(15) 0.0061(14) 0.0083(16)
C6 0.0228(16) 0.0371(18) 0.0191(15) 0.0014(13) 0.0018(12) 0.0037(13)
C7 0.0293(17) 0.0391(19) 0.0228(16) 0.0097(14) 0.0078(13) 0.0030(14)
C8 0.0313(17) 0.0263(16) 0.0240(16) 0.0084(13) 0.0041(13) 0.0001(13)
C9 0.0205(15) 0.0243(15) 0.0198(15) 0.0027(12) 0.0010(11) 0.0019(12)
C10 0.0246(15) 0.0199(14) 0.0206(15) 0.0015(11) 0.0032(12) -0.0027(12)
C11 0.0352(18) 0.0173(15) 0.0262(16) 0.0041(12) 0.0024(13) 0.0019(12)
C12 0.0364(18) 0.0162(14) 0.0292(17) -0.0016(12) 0.0044(14) 0.0027(12)
C13 0.0256(16) 0.0190(14) 0.0256(16) -0.0008(12) 0.0057(12) -0.0008(12)
C14 0.068(3) 0.0250(17) 0.031(2) 0.0060(15) 0.0081(18) 0.0158(18)
C15 0.045(2) 0.0236(16) 0.0248(17) -0.0023(13) 0.0060(15) 0.0069(14)
C16 0.0191(14) 0.0228(15) 0.0179(14) -0.0013(11) -0.0008(11) 0.0040(11)
C17 0.0267(16) 0.0287(16) 0.0225(16) -0.0001(13) 0.0022(12) 0.0009(13)
C18 0.0248(17) 0.046(2) 0.0234(17) -0.0084(14) 0.0034(13) 0.0041(14)
C19 0.0331(19) 0.0367(19) 0.036(2) -0.0130(15) 0.0057(15) 0.0122(15)
C20 0.047(2) 0.0231(17) 0.046(2) -0.0048(15) 0.0082(17) 0.0085(15)
C21 0.0336(18) 0.0221(16) 0.0335(18) -0.0019(13) 0.0081(14) 0.0027(13)
C22 0.0218(15) 0.0138(14) 0.0388(18) -0.0016(12) 0.0099(13) 0.0003(11)
C23 0.0261(17) 0.0230(16) 0.053(2) 0.0024(15) -0.0006(15) 0.0027(13)
C24 0.0234(18) 0.0261(18) 0.083(3) -0.0065(19) -0.0009(18) -0.0005(14)
C25 0.029(2) 0.0286(19) 0.093(3) -0.013(2) 0.024(2) -0.0089(15)
C26 0.055(3) 0.033(2) 0.063(3) -0.0019(18) 0.035(2) -0.0114(18)
C27 0.0357(19) 0.0305(18) 0.043(2) -0.0001(15) 0.0158(16) -0.0044(15)
C28 0.0242(15) 0.0181(14) 0.0195(15) 0.0024(11) 0.0039(12) -0.0016(11)
C29 0.0362(19) 0.043(2) 0.0251(17) -0.0066(15) -0.0028(14) 0.0132(16)
C30 0.044(2) 0.069(3) 0.032(2) -0.0075(19) -0.0109(17) 0.021(2)
C31 0.054(2) 0.047(2) 0.0229(18) -0.0043(15) -0.0018(16) -0.0085(18)
C32 0.058(2) 0.0332(19) 0.0292(19) -0.0090(15) 0.0124(17) 0.0014(17)
C33 0.043(2) 0.0313(18) 0.0283(18) -0.0019(14) 0.0063(15) 0.0102(15)
F1 0.0673(16) 0.0480(13) 0.0276(11) 0.0085(9) -0.0024(10) 0.0182(11)
F2 0.101(2) 0.0361(13) 0.0536(15) 0.0226(11) 0.0124(14) -0.0162(13)
F3 0.131(3) 0.0495(14) 0.0441(14) 0.0204(11) 0.0268(15) 0.0583(16)
F4 0.105(2) 0.0326(12) 0.0353(12) -0.0046(9) 0.0265(13) 0.0197(12)
F5 0.0517(13) 0.0581(14) 0.0248(11) 0.0000(10) -0.0094(9) 0.0021(11)
F6 0.0496(13) 0.0362(11) 0.0351(11) 0.0127(9) 0.0186(9) 0.0049(9)

loop_
_atom_type_symbol
_atom_type_description
_atom_type_scat_dispersion_real
_atom_type_scat_dispersion_imag
_atom_type_scat_source
C C 0.0033 0.0016 'International Tables Vol C Tables 4.2.6.8 and 6.1.1.4'
H H 0.0000 0.0000 'International Tables Vol C Tables 4.2.6.8 and 6.1.1.4'
N N 0.0061 0.0033 'International Tables Vol C Tables 4.2.6.8 and 6.1.1.4'
F F 0.0171 0.0103 'International Tables Vol C Tables 4.2.6.8 and 6.1.1.4'
P P 0.1023 0.0942 'International Tables Vol C Tables 4.2.6.8 and 6.1.1.4'
Au Au -2.0133 8.8022 'International Tables Vol C Tables 4.2.6.8 and 6.1.1.4'

loop_
_geom_angle_atom_site_label_1
_geom_angle_atom_site_label_2
_geom_angle_atom_site_label_3
_geom_angle
N2 Au P1 163.38(7)
N2 Au N1 69.25(8)
P1 Au N1 127.36(6)
C16 P1 C28 104.61(13)
C16 P1 C22 105.41(14)
C28 P1 C22 105.71(14)
C16 P1 Au 117.21(10)
C28 P1 Au 110.61(9)
C22 P1 Au 112.39(10)
C9 N1 C1 119.2(3)
C9 N1 Au 106.45(19)
C1 N1 Au 129.44(19)
C10 N2 C13 106.5(2)
C10 N2 Au 125.28(19)
C13 N2 Au 126.96(19)
N1 C1 C2 119.0(3)
N1 C1 C6 121.4(3)
C2 C1 C6 119.6(3)
C3 C2 C1 120.0(3)
C2 C3 C4 120.9(3)
C5 C4 C3 120.5(3)
C4 C5 C6 120.4(3)
C7 C6 C1 117.8(3)
C7 C6 C5 123.5(3)
C1 C6 C5 118.7(3)
C8 C7 C6 120.0(3)
C7 C8 C9 119.3(3)
N1 C9 C8 122.4(3)
N1 C9 C10 116.1(3)
C8 C9 C10 121.5(3)
N2 C10 C11 109.4(3)
N2 C10 C9 118.2(3)
C11 C10 C9 132.4(3)
C10 C11 C12 107.2(3)
C10 C11 C14 129.8(3)
C12 C11 C14 123.0(3)
C13 C12 C11 105.7(3)
N2 C13 C12 111.1(3)
N2 C13 C15 121.5(3)
C12 C13 C15 127.4(3)
F1 C14 F3 106.3(3)
F1 C14 F2 105.0(3)
F3 C14 F2 105.8(3)
F1 C14 C11 113.8(3)
F3 C14 C11 111.3(3)
F2 C14 C11 114.0(3)
F4 C15 F6 106.3(3)
F4 C15 F5 106.6(3)
F6 C15 F5 105.0(3)
F4 C15 C13 111.2(3)
F6 C15 C13 114.4(3)
F5 C15 C13 112.6(3)
C17 C16 C21 119.6(3)
C17 C16 P1 119.1(2)
C21 C16 P1 121.3(2)
C18 C17 C16 119.9(3)
C19 C18 C17 119.9(3)
C20 C19 C18 120.3(3)
C19 C20 C21 120.4(3)
C20 C21 C16 119.8(3)
C27 C22 C23 119.6(3)
C27 C22 P1 122.3(3)
C23 C22 P1 118.1(2)
C24 C23 C22 120.1(4)
C25 C24 C23 120.1(4)
C24 C25 C26 120.2(3)
C25 C26 C27 120.4(4)
C22 C27 C26 119.6(4)
C29 C28 C33 118.7(3)
C29 C28 P1 122.1(2)
C33 C28 P1 119.1(2)
C28 C29 C30 120.3(3)
C31 C30 C29 120.3(3)
C32 C31 C30 119.7(3)
C31 C32 C33 120.3(3)
C32 C33 C28 120.7(3)

loop_
_geom_bond_atom_site_label_1
_geom_bond_atom_site_label_2
_geom_bond_distance
Au N2 2.086(2)
Au P1 2.2207(7)
Au N1 2.681(2)
P1 C16 1.811(3)
P1 C28 1.813(3)
P1 C22 1.820(3)
N1 C9 1.319(4)
N1 C1 1.370(4)
N2 C10 1.359(4)
N2 C13 1.365(4)
C1 C2 1.404(4)
C1 C6 1.417(4)
C2 C3 1.369(4)
C3 C4 1.398(5)
C4 C5 1.363(5)
C5 C6 1.418(5)
C6 C7 1.410(5)
C7 C8 1.354(4)
C8 C9 1.421(4)
C9 C10 1.480(4)
C10 C11 1.389(4)
C11 C12 1.402(4)
C11 C14 1.478(4)
C12 C13 1.371(4)
C13 C15 1.470(4)
C14 F1 1.336(4)
C14 F3 1.343(4)
C14 F2 1.348(5)
C15 F4 1.336(4)
C15 F6 1.341(4)
C15 F5 1.350(4)
C16 C17 1.389(4)
C16 C21 1.392(4)
C17 C18 1.386(4)
C18 C19 1.380(5)
C19 C20 1.371(5)
C20 C21 1.382(4)
C22 C27 1.384(5)
C22 C23 1.391(5)
C23 C24 1.390(5)
C24 C25 1.372(6)
C25 C26 1.374(6)
C26 C27 1.397(5)
C28 C29 1.380(4)
C28 C33 1.385(4)
C29 C30 1.386(5)
C30 C31 1.377(5)
C31 C32 1.365(5)
C32 C33 1.382(5)
